data_2020361
loop_
_publ_author_name
'Riou, A.'
'Cudennec, Y.'
'Gerault, Y.'

_publ_section_title
;
 Copper disodium tetrahydroxide
;
_journal_name_full 'Acta Crystallographica C (39,1983-)'
_journal_page_first 374
_journal_page_last 376
_journal_volume 45
_journal_year 1989
_chemical_formula_sum 'Cu H4 Na2 O4'
_chemical_name_systematic 'Cu Na2 (O H)4'
_space_group_IT_number 33
_symmetry_space_group_name_Hall 'P 2c -2n'
_symmetry_space_group_name_H-M 'P n a 21'
_cell_angle_alpha 90
_cell_angle_beta 90
_cell_angle_gamma 90
_cell_formula_units_Z 4
_cell_length_a 6.75
_cell_length_b 6.726
_cell_length_c 8.993
_cell_volume 408.287
_citation_journal_id_ASTM ACSCEE
_cod_data_source_file Riou_ACSCEE_1989_703.cif
_cod_data_source_block H4Cu1Na2O4
_cod_original_cell_volume 408.2867
_cod_original_formula_sum 'H4 Cu1 Na2 O4'
_cod_database_code 2020361

loop_
_symmetry_equiv_pos_as_xyz
x,y,z
-x,-y,z+1/2
-x+1/2,y+1/2,z+1/2
x+1/2,-y+1/2,z

loop_
_atom_site_label
_atom_site_type_symbol
_atom_site_fract_x
_atom_site_fract_y
_atom_site_fract_z
_atom_site_occupancy
_atom_site_U_iso_or_equiv
H4 H+1 0.5 0.25 0.91 1 0.0
Na1 Na+1 0.5007 0.7148 0.7539 1 0.0
H3 H+1 0.499 0.24 0.6 1 0.0
O4 O-2 0.4643 0.2164 0.0059 1 0.0
O1 O-2 0.2623 0.0113 0.7753 1 0.0
Na2 Na+1 0.2558 0.006 0.495 1 0.0
O2 O-2 0.2827 0.9925 0.2137 1 0.0
H1 H+1 0.58 0.96 0.24 1 0.0
O3 O-2 0.0538 0.8078 0.0044 1 0.0
H2 H+1 0.25 0.33 0.74 1 0.0
Cu1 Cu+2 0.26417 0.00723 0 1 0.0
